data_7201327
loop_
_publ_author_name
'Akutsu, Hiroki'
'Yamada, Jun-ichi'
'Nakatsuji, Shin'ichi'
'Turner, Scott S.'

_publ_section_title
;
 A new anionic acceptor, 2-sulfo-3,5,6-trichloro-1,4-benzoquinone and
 its charge-transfer salts
;
_journal_issue 12
_journal_name_full CrystEngComm
_journal_page_first 2588
_journal_paper_doi 10.1039/b909519e
_journal_volume 11
_journal_year 2009
_chemical_formula_moiety 'C24 H20 P, C6 Cl3 O5 S'
_chemical_formula_sum 'C30 H20 Cl3 O5 P S'
_chemical_formula_weight 629.88
_space_group_IT_number 14
_symmetry_cell_setting monoclinic
_symmetry_Int_Tables_number 14
_symmetry_space_group_name_Hall '-P 2yab'
_symmetry_space_group_name_H-M 'P 1 21/a 1'
_cell_angle_alpha 90.0000
_cell_angle_beta 94.129(19)
_cell_angle_gamma 90.0000
_cell_formula_units_Z 4
_cell_length_a 10.091(3)
_cell_length_b 24.040(3)
_cell_length_c 11.305(2)
_cell_measurement_reflns_used 25
_cell_measurement_temperature 295.1
_cell_measurement_theta_max 14.8
_cell_measurement_theta_min 14.7
_cell_volume 2735.3(10)
_computing_cell_refinement 'MSC/AFC Diffractometer Control'
_computing_data_collection 'MSC/AFC Diffractometer Control'
_computing_data_reduction CrystalStructure
_computing_publication_material 'CrystalStructure 3.8'
_computing_structure_refinement CRYSTALS
_diffrn_measured_fraction_theta_full 0.997
_diffrn_measured_fraction_theta_max 0.997
_diffrn_measurement_device_type 'Rigaku AFC5R'
_diffrn_measurement_method \w-2\q
_diffrn_radiation_type 'Mo K\a'
_diffrn_radiation_wavelength 0.71069
_diffrn_reflns_av_R_equivalents 0.033
_diffrn_reflns_limit_h_max 0
_diffrn_reflns_limit_h_min -13
_diffrn_reflns_limit_k_max 31
_diffrn_reflns_limit_k_min 0
_diffrn_reflns_limit_l_max 14
_diffrn_reflns_limit_l_min -14
_diffrn_reflns_number 6622
_diffrn_reflns_theta_full 27.53
_diffrn_reflns_theta_max 27.53
_diffrn_standards_decay_% 0.00
_diffrn_standards_interval_count 0
_diffrn_standards_number 3
_exptl_absorpt_coefficient_mu 0.511
_exptl_absorpt_correction_T_max 0.950
_exptl_absorpt_correction_T_min 0.909
_exptl_absorpt_correction_type psi-scan
_exptl_absorpt_process_details '(North, Phillips & Mathews, 1968)'
_exptl_crystal_colour red
_exptl_crystal_density_diffrn 1.529
_exptl_crystal_density_method 'not measured'
_exptl_crystal_description prismatic
_exptl_crystal_F_000 1288.00
_exptl_crystal_size_max 0.60
_exptl_crystal_size_mid 0.25
_exptl_crystal_size_min 0.10
_refine_diff_density_max 0.44
_refine_diff_density_min -0.40
_refine_ls_extinction_method none
_refine_ls_goodness_of_fit_ref 1.076
_refine_ls_hydrogen_treatment constr
_refine_ls_number_parameters 381
_refine_ls_number_reflns 3825
_refine_ls_R_factor_gt 0.0482
_refine_ls_shift/su_max 0.0000
_refine_ls_structure_factor_coef F
_refine_ls_weighting_details
;
Chebychev polynomial with 4 parameters (Carruthers & Watkin, 1979)
1.6719 -0.5107 1.0385 -0.4371
;
_refine_ls_weighting_scheme calc
_refine_ls_wR_factor_ref 0.0601
_reflns_number_gt 3121
_reflns_number_total 6274
_reflns_threshold_expression F^2^>2.0\s(F^2^)
_cod_data_source_file b909519e.txt
_cod_data_source_block '_TPPcas_(4)_______________'
_cod_original_cell_volume 2735.4(10)
_cod_original_formula_sum 'C30 H20 Cl3 O5 P S '
_cod_database_code 7201327

loop_
_symmetry_equiv_pos_site_id
_symmetry_equiv_pos_as_xyz
1 +X,+Y,+Z
2 1/2-X,1/2+Y,-Z
3 -X,-Y,-Z
4 1/2+X,1/2-Y,+Z

loop_
_atom_site_label
_atom_site_type_symbol
_atom_site_fract_x
_atom_site_fract_y
_atom_site_fract_z
_atom_site_U_iso_or_equiv
_atom_site_adp_type
_atom_site_occupancy
_atom_site_symmetry_multiplicity
_atom_site_calc_flag
_atom_site_refinement_flags
_atom_site_disorder_assembly
_atom_site_disorder_group
Cl(1) Cl 0.48649(13) -0.06437(6) 1.22839(10) 0.0731(4) Uani 1.00 1 d . . .
Cl(2) Cl 0.34302(13) 0.12718(5) 1.01672(10) 0.0632(3) Uani 1.00 1 d . . .
Cl(3) Cl 0.26734(15) -0.12990(5) 1.06579(13) 0.0744(4) Uani 1.00 1 d . . .
S(1) S 0.09213(10) 0.06498(5) 0.85229(9) 0.0458(2) Uani 1.00 1 d . . .
P(1) P 0.50502(9) 0.16778(4) 0.43162(8) 0.0316(2) Uani 1.00 1 d . . .
O(1) O 0.4981(3) 0.05065(15) 1.1568(2) 0.0626(9) Uani 1.00 1 d . . .
O(2) O 0.1508(3) -0.05805(13) 0.8806(2) 0.0623(9) Uani 1.00 1 d . . .
O(3) O 0.0831(3) 0.12164(14) 0.8919(3) 0.0716(11) Uani 1.00 1 d . . .
O(4) O 0.1477(3) 0.05925(18) 0.7401(2) 0.0782(12) Uani 1.00 1 d . . .
O(5) O -0.0270(3) 0.03402(15) 0.8635(3) 0.0656(10) Uani 1.00 1 d . . .
C(1) C 0.6635(3) 0.13433(14) 0.4605(3) 0.0327(8) Uani 1.00 1 d . . .
C(2) C 0.7393(3) 0.14335(16) 0.5684(3) 0.0425(10) Uani 1.00 1 d . . .
C(3) C 0.8602(4) 0.11761(18) 0.5890(3) 0.0487(11) Uani 1.00 1 d . . .
C(4) C 0.9089(3) 0.08274(18) 0.5060(3) 0.0472(11) Uani 1.00 1 d . . .
C(5) C 0.8348(3) 0.07297(17) 0.4011(3) 0.0452(11) Uani 1.00 1 d . . .
C(6) C 0.7122(3) 0.09800(16) 0.3783(3) 0.0401(10) Uani 1.00 1 d . . .
C(7) C 0.5112(3) 0.21878(15) 0.3149(3) 0.0355(9) Uani 1.00 1 d . . .
C(8) C 0.5783(5) 0.20670(19) 0.2158(3) 0.0556(13) Uani 1.00 1 d . . .
C(9) C 0.5783(5) 0.2445(2) 0.1240(4) 0.0667(15) Uani 1.00 1 d . . .
C(10) C 0.5095(4) 0.29334(18) 0.1278(4) 0.0521(12) Uani 1.00 1 d . . .
C(11) C 0.4405(5) 0.30487(19) 0.2242(4) 0.0592(13) Uani 1.00 1 d . . .
C(12) C 0.4414(4) 0.26817(18) 0.3193(4) 0.0525(12) Uani 1.00 1 d . . .
C(13) C 0.3848(3) 0.11581(14) 0.3872(3) 0.0322(8) Uani 1.00 1 d . . .
C(14) C 0.2758(3) 0.12822(16) 0.3089(3) 0.0407(10) Uani 1.00 1 d . . .
C(15) C 0.1819(3) 0.08762(18) 0.2805(3) 0.0470(11) Uani 1.00 1 d . . .
C(16) C 0.1940(4) 0.03594(18) 0.3300(3) 0.0499(11) Uani 1.00 1 d . . .
C(17) C 0.3006(4) 0.02364(18) 0.4083(3) 0.0505(12) Uani 1.00 1 d . . .
C(18) C 0.3963(3) 0.06332(17) 0.4373(3) 0.0437(10) Uani 1.00 1 d . . .
C(19) C 0.4576(3) 0.19915(16) 0.5663(3) 0.0394(9) Uani 1.00 1 d . . .
C(20) C 0.3599(4) 0.17352(19) 0.6293(3) 0.0483(11) Uani 1.00 1 d . . .
C(21) C 0.3317(5) 0.1942(2) 0.7396(4) 0.0675(15) Uani 1.00 1 d . . .
C(22) C 0.3975(6) 0.2393(2) 0.7853(4) 0.0727(17) Uani 1.00 1 d . . .
C(23) C 0.4915(5) 0.2658(2) 0.7255(4) 0.0675(15) Uani 1.00 1 d . . .
C(24) C 0.5226(4) 0.24585(19) 0.6139(4) 0.0559(13) Uani 1.00 1 d . . .
C(25) C 0.4052(3) 0.02719(18) 1.1059(3) 0.0416(10) Uani 1.00 1 d . . .
C(26) C 0.3816(3) -0.03252(19) 1.1234(3) 0.0452(11) Uani 1.00 1 d . . .
C(27) C 0.3093(3) 0.05703(16) 1.0214(3) 0.0385(9) Uani 1.00 1 d . . .
C(28) C 0.2909(4) -0.05984(16) 1.0548(3) 0.0429(10) Uani 1.00 1 d . . .
C(29) C 0.2142(3) 0.03114(15) 0.9550(2) 0.0361(9) Uani 1.00 1 d . . .
C(30) C 0.2091(3) -0.03117(16) 0.9575(3) 0.0417(10) Uani 1.00 1 d . . .
H(1) H 0.7013 0.1672 0.6211 0.050 Uiso 1.00 1 c R . .
H(2) H 0.9037 0.1227 0.6651 0.057 Uiso 1.00 1 c R . .
H(3) H 0.9932 0.0655 0.5209 0.056 Uiso 1.00 1 c R . .
H(4) H 0.8696 0.0470 0.3497 0.054 Uiso 1.00 1 c R . .
H(5) H 0.6603 0.0902 0.3150 0.048 Uiso 1.00 1 c R . .
H(6) H 0.6351 0.1761 0.2120 0.067 Uiso 1.00 1 c R . .
H(7) H 0.6271 0.2358 0.0617 0.081 Uiso 1.00 1 c R . .
H(8) H 0.5096 0.3220 0.0586 0.062 Uiso 1.00 1 c R . .
H(9) H 0.3910 0.3384 0.2264 0.071 Uiso 1.00 1 c R . .
H(10) H 0.3982 0.2720 0.3842 0.064 Uiso 1.00 1 c R . .
H(11) H 0.2764 0.1623 0.2778 0.048 Uiso 1.00 1 c R . .
H(12) H 0.1158 0.0954 0.2264 0.056 Uiso 1.00 1 c R . .
H(13) H 0.1335 0.0095 0.3134 0.060 Uiso 1.00 1 c R . .
H(14) H 0.3064 -0.0085 0.4421 0.060 Uiso 1.00 1 c R . .
H(15) H 0.4727 0.0528 0.4921 0.052 Uiso 1.00 1 c R . .
H(16) H 0.3114 0.1392 0.5899 0.058 Uiso 1.00 1 c R . .
H(17) H 0.2590 0.1756 0.7857 0.081 Uiso 1.00 1 c R . .
H(18) H 0.3786 0.2518 0.8694 0.087 Uiso 1.00 1 c R . .
H(19) H 0.5483 0.2989 0.7413 0.079 Uiso 1.00 1 c R . .
H(20) H 0.5818 0.2621 0.5680 0.067 Uiso 1.00 1 c R . .

loop_
_atom_site_aniso_label
_atom_site_aniso_U_11
_atom_site_aniso_U_22
_atom_site_aniso_U_33
_atom_site_aniso_U_12
_atom_site_aniso_U_13
_atom_site_aniso_U_23
Cl(1) 0.0722(7) 0.0974(10) 0.0481(6) 0.0417(7) -0.0064(5) 0.0129(6)
Cl(2) 0.0852(8) 0.0521(6) 0.0500(6) -0.0237(6) -0.0106(5) 0.0035(4)
Cl(3) 0.0945(9) 0.0392(6) 0.0894(9) 0.0115(6) 0.0051(7) 0.0072(5)
S(1) 0.0474(5) 0.0509(5) 0.0372(5) 0.0082(4) -0.0095(4) 0.0029(4)
P(1) 0.0317(4) 0.0300(4) 0.0325(4) -0.0012(3) -0.0018(3) 0.0002(3)
O(1) 0.0486(17) 0.088(2) 0.0493(17) -0.0095(16) -0.0084(13) -0.0059(16)
O(2) 0.084(2) 0.0525(18) 0.0472(16) -0.0086(16) -0.0147(15) -0.0108(14)
O(3) 0.076(2) 0.0514(19) 0.083(2) 0.0187(17) -0.0176(18) -0.0001(17)
O(4) 0.085(2) 0.112(3) 0.0374(16) 0.024(2) -0.0011(16) 0.0151(18)
O(5) 0.0442(17) 0.080(2) 0.070(2) -0.0054(15) -0.0188(14) 0.0031(17)
C(1) 0.0304(16) 0.0306(17) 0.0366(18) -0.0017(14) -0.0008(13) 0.0026(14)
C(2) 0.044(2) 0.039(2) 0.043(2) 0.0015(16) -0.0114(17) -0.0035(16)
C(3) 0.044(2) 0.047(2) 0.052(2) 0.0003(18) -0.0167(18) -0.0002(19)
C(4) 0.0338(19) 0.049(2) 0.058(2) 0.0006(17) -0.0001(17) 0.0119(19)
C(5) 0.044(2) 0.047(2) 0.045(2) 0.0098(17) 0.0081(17) 0.0027(18)
C(6) 0.040(2) 0.044(2) 0.0349(19) 0.0012(16) -0.0014(15) 0.0040(15)
C(7) 0.0350(18) 0.0308(18) 0.0400(19) -0.0018(14) -0.0034(14) 0.0027(14)
C(8) 0.076(3) 0.045(2) 0.047(2) 0.021(2) 0.017(2) 0.0078(18)
C(9) 0.097(3) 0.061(3) 0.045(2) 0.010(2) 0.019(2) 0.008(2)
C(10) 0.057(2) 0.047(2) 0.051(2) -0.0021(19) -0.001(2) 0.0092(19)
C(11) 0.065(2) 0.041(2) 0.073(3) 0.011(2) 0.007(2) 0.017(2)
C(12) 0.056(2) 0.045(2) 0.058(2) 0.0102(19) 0.019(2) 0.012(2)
C(13) 0.0305(16) 0.0318(17) 0.0338(17) -0.0018(13) 0.0000(13) 0.0010(14)
C(14) 0.0365(19) 0.039(2) 0.046(2) 0.0020(15) -0.0046(15) 0.0088(16)
C(15) 0.0351(19) 0.054(2) 0.050(2) -0.0012(17) -0.0098(16) 0.0025(19)
C(16) 0.040(2) 0.049(2) 0.060(2) -0.0110(18) 0.0026(18) -0.008(2)
C(17) 0.048(2) 0.041(2) 0.062(2) -0.0084(18) 0.000(2) 0.0092(19)
C(18) 0.042(2) 0.040(2) 0.047(2) 0.0004(17) -0.0053(16) 0.0088(17)
C(19) 0.042(2) 0.0374(19) 0.0372(19) 0.0087(15) -0.0055(16) -0.0039(15)
C(20) 0.049(2) 0.056(2) 0.040(2) 0.0151(19) 0.0061(17) 0.0055(19)
C(21) 0.077(3) 0.084(3) 0.043(2) 0.029(3) 0.013(2) 0.011(2)
C(22) 0.081(3) 0.083(4) 0.053(2) 0.031(3) -0.006(2) -0.007(2)
C(23) 0.076(3) 0.051(2) 0.071(3) 0.019(2) -0.023(2) -0.024(2)
C(24) 0.057(2) 0.047(2) 0.063(2) 0.008(2) -0.000(2) -0.010(2)
C(25) 0.0316(18) 0.065(2) 0.0278(17) -0.0024(17) 0.0012(14) -0.0021(16)
C(26) 0.041(2) 0.064(2) 0.0306(18) 0.0167(19) 0.0041(15) 0.0065(17)
C(27) 0.044(2) 0.043(2) 0.0285(16) -0.0053(16) -0.0003(14) 0.0001(15)
C(28) 0.050(2) 0.039(2) 0.040(2) 0.0123(17) 0.0071(17) 0.0040(16)
C(29) 0.0398(19) 0.042(2) 0.0264(16) 0.0041(15) -0.0015(14) -0.0004(14)
C(30) 0.043(2) 0.045(2) 0.0379(19) 0.0000(17) 0.0030(16) -0.0037(16)

loop_
_atom_type_symbol
_atom_type_description
_atom_type_scat_dispersion_real
_atom_type_scat_dispersion_imag
_atom_type_scat_source
C C 0.003 0.002
;
International Tables for Crystallography
(1992, Vol. C, Tables 4.2.6.8 and 6.1.1.4)
;
H H 0.000 0.000
;
International Tables for Crystallography
(1992, Vol. C, Table 6.1.1.4)
;
O O 0.011 0.006
;
International Tables for Crystallography
(1992, Vol. C, Tables 4.2.6.8 and 6.1.1.4)
;
P P 0.102 0.094
;
International Tables for Crystallography
(1992, Vol. C, Tables 4.2.6.8 and 6.1.1.4)
;
S S 0.125 0.123
;
International Tables for Crystallography
(1992, Vol. C, Tables 4.2.6.8 and 6.1.1.4)
;
Cl Cl 0.148 0.159
;
International Tables for Crystallography
(1992, Vol. C, Tables 4.2.6.8 and 6.1.1.4)
;

loop_
_geom_angle_atom_site_label_1
_geom_angle_atom_site_label_2
_geom_angle_atom_site_label_3
_geom_angle
_geom_angle_publ_flag
_geom_angle_site_symmetry_1
_geom_angle_site_symmetry_2
_geom_angle_site_symmetry_3
O(3) S(1) O(4) 113.9(2) yes . . .
O(3) S(1) O(5) 113.2(2) yes . . .
O(3) S(1) C(29) 106.22(18) yes . . .
O(4) S(1) O(5) 114.5(2) yes . . .
O(4) S(1) C(29) 103.41(19) yes . . .
O(5) S(1) C(29) 104.24(18) yes . . .
C(1) P(1) C(7) 111.04(16) yes . . .
C(1) P(1) C(13) 108.36(15) yes . . .
C(1) P(1) C(19) 108.79(16) yes . . .
C(7) P(1) C(13) 109.12(16) yes . . .
C(7) P(1) C(19) 111.09(17) yes . . .
C(13) P(1) C(19) 108.37(17) yes . . .
P(1) C(1) C(2) 120.5(2) yes . . .
P(1) C(1) C(6) 120.8(2) yes . . .
C(2) C(1) C(6) 118.6(3) yes . . .
C(1) C(2) C(3) 119.9(3) yes . . .
C(2) C(3) C(4) 121.0(3) yes . . .
C(3) C(4) C(5) 119.6(3) yes . . .
C(4) C(5) C(6) 120.6(3) yes . . .
C(1) C(6) C(5) 120.2(3) yes . . .
P(1) C(7) C(8) 119.6(2) yes . . .
P(1) C(7) C(12) 120.8(3) yes . . .
C(8) C(7) C(12) 119.4(3) yes . . .
C(7) C(8) C(9) 119.9(4) yes . . .
C(8) C(9) C(10) 121.0(4) yes . . .
C(9) C(10) C(11) 119.3(4) yes . . .
C(10) C(11) C(12) 120.9(4) yes . . .
C(7) C(12) C(11) 119.5(4) yes . . .
P(1) C(13) C(14) 121.2(2) yes . . .
P(1) C(13) C(18) 119.1(2) yes . . .
C(14) C(13) C(18) 119.6(3) yes . . .
C(13) C(14) C(15) 119.5(3) yes . . .
C(14) C(15) C(16) 120.5(3) yes . . .
C(15) C(16) C(17) 120.2(3) yes . . .
C(16) C(17) C(18) 120.4(3) yes . . .
C(13) C(18) C(17) 119.7(3) yes . . .
P(1) C(19) C(20) 119.2(2) yes . . .
P(1) C(19) C(24) 121.4(3) yes . . .
C(20) C(19) C(24) 119.2(3) yes . . .
C(19) C(20) C(21) 119.7(4) yes . . .
C(20) C(21) C(22) 120.1(5) yes . . .
C(21) C(22) C(23) 121.7(5) yes . . .
C(22) C(23) C(24) 119.7(4) yes . . .
C(19) C(24) C(23) 119.5(4) yes . . .
O(1) C(25) C(26) 121.4(3) yes . . .
O(1) C(25) C(27) 121.8(3) yes . . .
C(26) C(25) C(27) 116.8(3) yes . . .
Cl(1) C(26) C(25) 115.5(2) yes . . .
Cl(1) C(26) C(28) 123.3(3) yes . . .
C(25) C(26) C(28) 121.0(3) yes . . .
Cl(2) C(27) C(25) 111.7(2) yes . . .
Cl(2) C(27) C(29) 125.3(2) yes . . .
C(25) C(27) C(29) 123.0(3) yes . . .
Cl(3) C(28) C(26) 122.6(3) yes . . .
Cl(3) C(28) C(30) 115.9(2) yes . . .
C(26) C(28) C(30) 121.4(3) yes . . .
S(1) C(29) C(27) 125.3(2) yes . . .
S(1) C(29) C(30) 115.8(2) yes . . .
C(27) C(29) C(30) 118.8(3) yes . . .
O(2) C(30) C(28) 120.0(3) yes . . .
O(2) C(30) C(29) 122.6(3) yes . . .
C(28) C(30) C(29) 117.2(3) yes . . .
C(1) C(2) H(1) 115.2 no . . .
C(3) C(2) H(1) 124.9 no . . .
C(2) C(3) H(2) 116.4 no . . .
C(4) C(3) H(2) 122.3 no . . .
C(3) C(4) H(3) 120.2 no . . .
C(5) C(4) H(3) 120.2 no . . .
C(4) C(5) H(4) 116.3 no . . .
C(6) C(5) H(4) 123.0 no . . .
C(1) C(6) H(5) 117.4 no . . .
C(5) C(6) H(5) 122.2 no . . .
C(7) C(8) H(6) 122.7 no . . .
C(9) C(8) H(6) 116.8 no . . .
C(8) C(9) H(7) 117.3 no . . .
C(10) C(9) H(7) 121.7 no . . .
C(9) C(10) H(8) 121.1 no . . .
C(11) C(10) H(8) 119.6 no . . .
C(10) C(11) H(9) 119.5 no . . .
C(12) C(11) H(9) 119.6 no . . .
C(7) C(12) H(10) 113.6 no . . .
C(11) C(12) H(10) 126.8 no . . .
C(13) C(14) H(11) 114.8 no . . .
C(15) C(14) H(11) 125.6 no . . .
C(14) C(15) H(12) 118.5 no . . .
C(16) C(15) H(12) 120.9 no . . .
C(15) C(16) H(13) 121.4 no . . .
C(17) C(16) H(13) 118.4 no . . .
C(16) C(17) H(14) 120.2 no . . .
C(18) C(17) H(14) 119.4 no . . .
C(13) C(18) H(15) 121.9 no . . .
C(17) C(18) H(15) 118.3 no . . .
C(19) C(20) H(16) 117.2 no . . .
C(21) C(20) H(16) 123.1 no . . .
C(20) C(21) H(17) 119.7 no . . .
C(22) C(21) H(17) 120.1 no . . .
C(21) C(22) H(18) 117.8 no . . .
C(23) C(22) H(18) 120.4 no . . .
C(22) C(23) H(19) 134.6 no . . .
C(24) C(23) H(19) 105.7 no . . .
C(19) C(24) H(20) 116.0 no . . .
C(23) C(24) H(20) 124.5 no . . .

loop_
_geom_bond_atom_site_label_1
_geom_bond_atom_site_label_2
_geom_bond_distance
_geom_bond_publ_flag
_geom_bond_site_symmetry_1
_geom_bond_site_symmetry_2
Cl(1) C(26) 1.713(4) yes . .
Cl(2) C(27) 1.722(4) yes . .
Cl(3) C(28) 1.707(4) yes . .
S(1) O(3) 1.439(3) yes . .
S(1) O(4) 1.429(3) yes . .
S(1) O(5) 1.427(3) yes . .
S(1) C(29) 1.823(3) yes . .
P(1) C(1) 1.799(3) yes . .
P(1) C(7) 1.805(3) yes . .
P(1) C(13) 1.788(3) yes . .
P(1) C(19) 1.794(3) yes . .
O(1) C(25) 1.204(4) yes . .
O(2) C(30) 1.202(4) yes . .
C(1) C(2) 1.409(4) yes . .
C(1) C(6) 1.390(5) yes . .
C(2) C(3) 1.373(5) yes . .
C(3) C(4) 1.375(6) yes . .
C(4) C(5) 1.376(5) yes . .
C(5) C(6) 1.383(5) yes . .
C(7) C(8) 1.381(5) yes . .
C(7) C(12) 1.383(5) yes . .
C(8) C(9) 1.379(6) yes . .
C(9) C(10) 1.366(6) yes . .
C(10) C(11) 1.364(6) yes . .
C(11) C(12) 1.390(6) yes . .
C(13) C(14) 1.393(4) yes . .
C(13) C(18) 1.385(5) yes . .
C(14) C(15) 1.382(5) yes . .
C(15) C(16) 1.365(6) yes . .
C(16) C(17) 1.375(5) yes . .
C(17) C(18) 1.380(5) yes . .
C(19) C(20) 1.400(5) yes . .
C(19) C(24) 1.389(5) yes . .
C(20) C(21) 1.391(6) yes . .
C(21) C(22) 1.354(8) yes . .
C(22) C(23) 1.360(8) yes . .
C(23) C(24) 1.406(7) yes . .
C(25) C(26) 1.471(6) yes . .
C(25) C(27) 1.494(5) yes . .
C(26) C(28) 1.330(5) yes . .
C(27) C(29) 1.329(4) yes . .
C(28) C(30) 1.495(5) yes . .
C(29) C(30) 1.499(5) yes . .
C(2) H(1) 0.929 no . .
C(3) H(2) 0.945 no . .
C(4) H(3) 0.950 no . .
C(5) H(4) 0.937 no . .
C(6) H(5) 0.876 no . .
C(8) H(6) 0.935 no . .
C(9) H(7) 0.913 no . .
C(10) H(8) 1.042 no . .
C(11) H(9) 0.950 no . .
C(12) H(10) 0.885 no . .
C(14) H(11) 0.892 no . .
C(15) H(12) 0.892 no . .
C(16) H(13) 0.891 no . .
C(17) H(14) 0.863 no . .
C(18) H(15) 0.986 no . .
C(20) H(16) 1.042 no . .
C(21) H(17) 1.032 no . .
C(22) H(18) 1.028 no . .
C(23) H(19) 0.989 no . .
C(24) H(20) 0.907 no . .

loop_
_geom_contact_atom_site_label_1
_geom_contact_atom_site_label_2
_geom_contact_distance
_geom_contact_publ_flag
_geom_contact_site_symmetry_1
_geom_contact_site_symmetry_2
Cl(1) Cl(2) 3.6884(17) ? . 3_657
Cl(1) O(4) 3.686(4) ? . 3_657
Cl(1) C(17) 3.561(4) ? . 1_556
Cl(1) C(20) 3.394(4) ? . 3_657
Cl(1) C(21) 3.626(6) ? . 3_657
Cl(1) C(27) 3.618(3) ? . 3_657
Cl(2) Cl(1) 3.6884(17) ? . 3_657
Cl(2) C(8) 3.686(4) ? . 1_556
Cl(2) C(14) 3.419(4) ? . 1_556
Cl(2) C(15) 3.625(4) ? . 1_556
Cl(2) C(21) 3.517(5) ? . .
Cl(3) O(3) 3.608(3) ? . 3_557
Cl(3) O(5) 3.480(3) ? . 3_557
O(1) O(2) 3.602(4) ? . 3_657
O(1) C(6) 3.385(4) ? . 1_556
O(1) C(13) 3.313(4) ? . 1_556
O(1) C(14) 3.467(5) ? . 1_556
O(1) C(15) 3.685(5) ? . 1_556
O(1) C(17) 3.646(5) ? . 1_556
O(1) C(18) 3.417(5) ? . 1_556
O(1) C(25) 3.700(5) ? . 3_657
O(1) C(26) 3.500(4) ? . 3_657
O(1) C(28) 3.322(5) ? . 3_657
O(1) C(30) 3.342(5) ? . 3_657
O(2) O(1) 3.602(4) ? . 3_657
O(2) O(5) 3.284(4) ? . 3_557
O(2) C(5) 3.218(5) ? . 3_656
O(2) C(6) 3.462(5) ? . 3_656
O(2) C(11) 3.600(5) ? . 2_546
O(3) Cl(3) 3.608(3) ? . 3_557
O(3) C(10) 3.482(5) ? . 4_456
O(3) C(21) 3.595(6) ? . .
O(3) C(23) 3.387(6) ? . 4_455
O(4) Cl(1) 3.686(4) ? . 3_657
O(4) C(3) 3.548(5) ? . 1_455
O(4) C(4) 3.494(5) ? . 1_455
O(4) C(5) 3.567(5) ? . 3_656
O(5) Cl(3) 3.480(3) ? . 3_557
O(5) O(2) 3.284(4) ? . 3_557
O(5) O(5) 3.502(4) ? . 3_557
O(5) C(15) 3.644(5) ? . 3_556
O(5) C(16) 3.150(5) ? . 3_556
O(5) C(26) 3.592(4) ? . 3_557
O(5) C(28) 2.947(5) ? . 3_557
O(5) C(29) 3.285(4) ? . 3_557
O(5) C(30) 2.830(5) ? . 3_557
C(3) O(4) 3.548(5) ? . 1_655
C(3) C(23) 3.421(6) ? . 4_555
C(3) C(24) 3.670(6) ? . 4_555
C(4) O(4) 3.494(5) ? . 1_655
C(4) C(16) 3.596(6) ? . 3_656
C(4) C(17) 3.499(6) ? . 3_656
C(5) O(2) 3.218(5) ? . 3_656
C(5) O(4) 3.567(5) ? . 3_656
C(5) C(17) 3.512(6) ? . 3_656
C(6) O(1) 3.385(4) ? . 1_554
C(6) O(2) 3.462(5) ? . 3_656
C(8) Cl(2) 3.686(4) ? . 1_554
C(8) C(11) 3.660(7) ? . 4_555
C(10) O(3) 3.482(5) ? . 4_554
C(11) O(2) 3.600(5) ? . 2_556
C(11) C(8) 3.660(7) ? . 4_455
C(11) C(15) 3.577(6) ? . 4_555
C(13) O(1) 3.313(4) ? . 1_554
C(14) Cl(2) 3.419(4) ? . 1_554
C(14) O(1) 3.467(5) ? . 1_554
C(14) C(25) 3.647(5) ? . 1_554
C(15) Cl(2) 3.625(4) ? . 1_554
C(15) O(1) 3.685(5) ? . 1_554
C(15) O(5) 3.644(5) ? . 3_556
C(15) C(11) 3.577(6) ? . 4_455
C(15) C(25) 3.425(5) ? . 1_554
C(15) C(27) 3.364(5) ? . 1_554
C(16) O(5) 3.150(5) ? . 3_556
C(16) C(4) 3.596(6) ? . 3_656
C(16) C(25) 3.433(5) ? . 1_554
C(16) C(26) 3.520(6) ? . 1_554
C(17) Cl(1) 3.561(4) ? . 1_554
C(17) O(1) 3.646(5) ? . 1_554
C(17) C(4) 3.499(6) ? . 3_656
C(17) C(5) 3.512(6) ? . 3_656
C(17) C(25) 3.651(5) ? . 1_554
C(17) C(26) 3.639(5) ? . 1_554
C(18) O(1) 3.417(5) ? . 1_554
C(20) Cl(1) 3.394(4) ? . 3_657
C(21) Cl(1) 3.626(6) ? . 3_657
C(21) Cl(2) 3.517(5) ? . .
C(21) O(3) 3.595(6) ? . .
C(21) C(23) 3.558(7) ? . 4_455
C(21) C(24) 3.631(7) ? . 4_455
C(23) O(3) 3.387(6) ? . 4_555
C(23) C(3) 3.421(6) ? . 4_455
C(23) C(21) 3.558(7) ? . 4_555
C(24) C(3) 3.670(6) ? . 4_455
C(24) C(21) 3.631(7) ? . 4_555
C(25) O(1) 3.700(5) ? . 3_657
C(25) C(14) 3.647(5) ? . 1_556
C(25) C(15) 3.425(5) ? . 1_556
C(25) C(16) 3.433(5) ? . 1_556
C(25) C(17) 3.651(5) ? . 1_556
C(25) C(25) 3.429(5) ? . 3_657
C(25) C(26) 3.488(5) ? . 3_657
C(26) O(1) 3.500(4) ? . 3_657
C(26) O(5) 3.592(4) ? . 3_557
C(26) C(16) 3.520(6) ? . 1_556
C(26) C(17) 3.639(5) ? . 1_556
C(26) C(25) 3.488(5) ? . 3_657
C(26) C(27) 3.674(5) ? . 3_657
C(27) Cl(1) 3.618(3) ? . 3_657
C(27) C(15) 3.364(5) ? . 1_556
C(27) C(26) 3.674(5) ? . 3_657
C(28) O(1) 3.322(5) ? . 3_657
C(28) O(5) 2.947(5) ? . 3_557
C(29) O(5) 3.285(4) ? . 3_557
C(30) O(1) 3.342(5) ? . 3_657
C(30) O(5) 2.830(5) ? . 3_557
Cl(1) H(1) 3.614 ? . 3_657
Cl(1) H(14) 3.402 ? . 1_556
Cl(1) H(15) 3.169 ? . 3_657
Cl(1) H(16) 3.319 ? . 3_657
Cl(2) H(8) 3.642 ? . 4_456
Cl(2) H(11) 3.188 ? . 1_556
Cl(2) H(12) 3.499 ? . 1_556
Cl(2) H(17) 2.928 ? . .
Cl(2) H(18) 3.458 ? . .
Cl(3) H(1) 3.644 ? . 3_657
Cl(3) H(2) 3.609 ? . 3_657
Cl(3) H(6) 3.537 ? . 3_656
Cl(3) H(7) 3.148 ? . 3_656
Cl(3) H(8) 3.250 ? . 2_546
Cl(3) H(9) 3.645 ? . 2_546
Cl(3) H(18) 3.310 ? . 2_547
S(1) H(2) 3.072 ? . 1_455
S(1) H(4) 3.569 ? . 3_656
S(1) H(13) 3.360 ? . 3_556
S(1) H(17) 3.265 ? . .
S(1) H(19) 3.522 ? . 4_455
O(1) H(5) 2.522 ? . 1_556
O(1) H(6) 3.358 ? . 1_556
O(2) H(4) 2.611 ? . 3_656
O(2) H(5) 3.120 ? . 3_656
O(2) H(8) 3.402 ? . 2_546
O(2) H(9) 2.786 ? . 2_546
O(2) H(12) 3.006 ? . 3_556
O(2) H(13) 3.674 ? . 3_556
O(3) H(2) 3.030 ? . 1_455
O(3) H(8) 2.478 ? . 4_456
O(3) H(17) 2.566 ? . .
O(3) H(18) 3.675 ? . 4_455
O(3) H(19) 2.567 ? . 4_455
O(4) H(2) 2.967 ? . 1_455
O(4) H(3) 2.835 ? . 1_455
O(4) H(4) 2.750 ? . 3_656
O(4) H(13) 3.303 ? . 3_556
O(4) H(16) 3.117 ? . .
O(4) H(17) 3.045 ? . .
O(4) H(19) 3.556 ? . 4_455
O(5) H(2) 3.136 ? . 1_455
O(5) H(4) 3.561 ? . 3_656
O(5) H(12) 3.375 ? . 3_556
O(5) H(13) 2.437 ? . 3_556
C(1) H(9) 3.684 ? . 4_555
C(1) H(10) 3.423 ? . 4_555
C(1) H(14) 3.225 ? . 3_656
C(2) H(10) 3.395 ? . 4_555
C(2) H(14) 3.274 ? . 3_656
C(3) H(10) 3.561 ? . 4_555
C(3) H(13) 3.249 ? . 3_656
C(3) H(14) 3.121 ? . 3_656
C(3) H(19) 3.182 ? . 4_555
C(3) H(20) 3.674 ? . 4_555
C(4) H(9) 3.679 ? . 4_555
C(4) H(13) 3.700 ? . 1_655
C(4) H(13) 3.066 ? . 3_656
C(4) H(14) 2.903 ? . 3_656
C(5) H(9) 2.987 ? . 4_555
C(5) H(12) 3.610 ? . 1_655
C(5) H(13) 3.582 ? . 1_655
C(5) H(14) 2.817 ? . 3_656
C(6) H(9) 2.998 ? . 4_555
C(6) H(10) 3.644 ? . 4_555
C(6) H(14) 2.973 ? . 3_656
C(8) H(9) 3.330 ? . 4_555
C(8) H(10) 3.663 ? . 4_555
C(9) H(11) 3.397 ? . 4_555
C(9) H(18) 3.397 ? . 1_554
C(10) H(11) 3.258 ? . 4_555
C(10) H(12) 3.061 ? . 4_555
C(10) H(18) 3.274 ? . 1_554
C(11) H(6) 3.109 ? . 4_455
C(11) H(7) 3.674 ? . 4_455
C(11) H(11) 3.491 ? . 4_555
C(11) H(12) 2.978 ? . 4_555
C(12) H(6) 3.504 ? . 4_455
C(15) H(3) 3.470 ? . 1_455
C(15) H(4) 3.443 ? . 1_455
C(15) H(8) 3.662 ? . 4_455
C(15) H(9) 3.449 ? . 4_455
C(16) H(3) 3.146 ? . 1_455
C(16) H(3) 3.580 ? . 3_656
C(16) H(4) 3.308 ? . 1_455
C(17) H(3) 3.582 ? . 1_455
C(17) H(15) 3.084 ? . 3_656
C(18) H(14) 3.465 ? . 3_656
C(18) H(15) 3.167 ? . 3_656
C(20) H(19) 3.536 ? . 4_455
C(20) H(20) 3.236 ? . 4_455
C(21) H(19) 2.866 ? . 4_455
C(21) H(20) 3.244 ? . 4_455
C(22) H(1) 3.447 ? . 4_455
C(22) H(2) 3.587 ? . 4_455
C(22) H(19) 3.641 ? . 4_455
C(23) H(1) 3.474 ? . 4_455
C(23) H(2) 2.891 ? . 4_455
C(23) H(17) 3.078 ? . 4_555
C(24) H(2) 3.444 ? . 4_455
C(24) H(17) 3.516 ? . 4_555
C(25) H(5) 3.693 ? . 1_556
C(25) H(12) 3.695 ? . 1_556
C(26) H(13) 3.560 ? . 1_556
C(27) H(12) 3.270 ? . 1_556
C(29) H(12) 3.637 ? . 1_556
C(30) H(4) 3.527 ? . 3_656
H(1) Cl(1) 3.614 ? . 3_657
H(1) Cl(3) 3.644 ? . 3_657
H(1) C(22) 3.447 ? . 4_555
H(1) C(23) 3.474 ? . 4_555
H(2) Cl(3) 3.609 ? . 3_657
H(2) S(1) 3.072 ? . 1_655
H(2) O(3) 3.030 ? . 1_655
H(2) O(4) 2.967 ? . 1_655
H(2) O(5) 3.136 ? . 1_655
H(2) C(22) 3.587 ? . 4_555
H(2) C(23) 2.891 ? . 4_555
H(2) C(24) 3.444 ? . 4_555
H(2) H(13) 3.212 ? . 3_656
H(2) H(14) 3.623 ? . 3_656
H(2) H(19) 2.499 ? . 4_555
H(2) H(20) 3.521 ? . 4_555
H(3) O(4) 2.835 ? . 1_655
H(3) C(15) 3.470 ? . 1_655
H(3) C(16) 3.146 ? . 1_655
H(3) C(16) 3.580 ? . 3_656
H(3) C(17) 3.582 ? . 1_655
H(3) H(3) 3.189 ? . 3_756
H(3) H(4) 3.329 ? . 3_756
H(3) H(13) 3.130 ? . 1_655
H(3) H(13) 2.957 ? . 3_656
H(3) H(14) 3.372 ? . 3_656
H(4) S(1) 3.569 ? . 3_656
H(4) O(2) 2.611 ? . 3_656
H(4) O(4) 2.750 ? . 3_656
H(4) O(5) 3.561 ? . 3_656
H(4) C(15) 3.443 ? . 1_655
H(4) C(16) 3.308 ? . 1_655
H(4) C(30) 3.527 ? . 3_656
H(4) H(3) 3.329 ? . 3_756
H(4) H(9) 3.102 ? . 4_555
H(4) H(12) 3.157 ? . 1_655
H(4) H(13) 2.869 ? . 1_655
H(4) H(14) 3.186 ? . 3_656
H(5) O(1) 2.522 ? . 1_554
H(5) O(2) 3.120 ? . 3_656
H(5) C(25) 3.693 ? . 1_554
H(5) H(9) 3.115 ? . 4_555
H(5) H(14) 3.373 ? . 3_656
H(6) Cl(3) 3.537 ? . 3_656
H(6) O(1) 3.358 ? . 1_554
H(6) C(11) 3.109 ? . 4_555
H(6) C(12) 3.504 ? . 4_555
H(6) H(9) 2.599 ? . 4_555
H(6) H(10) 3.413 ? . 4_555
H(7) Cl(3) 3.148 ? . 3_656
H(7) C(11) 3.674 ? . 4_555
H(7) H(9) 3.609 ? . 4_555
H(7) H(18) 3.221 ? . 1_554
H(7) H(18) 3.472 ? . 4_554
H(8) Cl(2) 3.642 ? . 4_554
H(8) Cl(3) 3.250 ? . 2_556
H(8) O(2) 3.402 ? . 2_556
H(8) O(3) 2.478 ? . 4_554
H(8) C(15) 3.662 ? . 4_555
H(8) H(11) 3.546 ? . 4_555
H(8) H(12) 2.898 ? . 4_555
H(8) H(18) 2.960 ? . 1_554
H(8) H(19) 3.678 ? . 1_554
H(9) Cl(3) 3.645 ? . 2_556
H(9) O(2) 2.786 ? . 2_556
H(9) C(1) 3.684 ? . 4_455
H(9) C(4) 3.679 ? . 4_455
H(9) C(5) 2.987 ? . 4_455
H(9) C(6) 2.998 ? . 4_455
H(9) C(8) 3.330 ? . 4_455
H(9) C(15) 3.449 ? . 4_555
H(9) H(4) 3.102 ? . 4_455
H(9) H(5) 3.115 ? . 4_455
H(9) H(6) 2.599 ? . 4_455
H(9) H(7) 3.609 ? . 4_455
H(9) H(12) 2.770 ? . 4_555
H(10) C(1) 3.423 ? . 4_455
H(10) C(2) 3.395 ? . 4_455
H(10) C(3) 3.561 ? . 4_455
H(10) C(6) 3.644 ? . 4_455
H(10) C(8) 3.663 ? . 4_455
H(10) H(6) 3.413 ? . 4_455
H(11) Cl(2) 3.188 ? . 1_554
H(11) C(9) 3.397 ? . 4_455
H(11) C(10) 3.258 ? . 4_455
H(11) C(11) 3.491 ? . 4_455
H(11) H(8) 3.546 ? . 4_455
H(12) Cl(2) 3.499 ? . 1_554
H(12) O(2) 3.006 ? . 3_556
H(12) O(5) 3.375 ? . 3_556
H(12) C(5) 3.610 ? . 1_455
H(12) C(10) 3.061 ? . 4_455
H(12) C(11) 2.978 ? . 4_455
H(12) C(25) 3.695 ? . 1_554
H(12) C(27) 3.270 ? . 1_554
H(12) C(29) 3.637 ? . 1_554
H(12) H(4) 3.157 ? . 1_455
H(12) H(8) 2.898 ? . 4_455
H(12) H(9) 2.770 ? . 4_455
H(13) S(1) 3.360 ? . 3_556
H(13) O(2) 3.674 ? . 3_556
H(13) O(4) 3.303 ? . 3_556
H(13) O(5) 2.437 ? . 3_556
H(13) C(3) 3.249 ? . 3_656
H(13) C(4) 3.700 ? . 1_455
H(13) C(4) 3.066 ? . 3_656
H(13) C(5) 3.582 ? . 1_455
H(13) C(26) 3.560 ? . 1_554
H(13) H(2) 3.212 ? . 3_656
H(13) H(3) 3.130 ? . 1_455
H(13) H(3) 2.957 ? . 3_656
H(13) H(4) 2.869 ? . 1_455
H(14) Cl(1) 3.402 ? . 1_554
H(14) C(1) 3.225 ? . 3_656
H(14) C(2) 3.274 ? . 3_656
H(14) C(3) 3.121 ? . 3_656
H(14) C(4) 2.903 ? . 3_656
H(14) C(5) 2.817 ? . 3_656
H(14) C(6) 2.973 ? . 3_656
H(14) C(18) 3.465 ? . 3_656
H(14) H(2) 3.623 ? . 3_656
H(14) H(3) 3.372 ? . 3_656
H(14) H(4) 3.186 ? . 3_656
H(14) H(5) 3.373 ? . 3_656
H(14) H(15) 2.534 ? . 3_656
H(15) Cl(1) 3.169 ? . 3_657
H(15) C(17) 3.084 ? . 3_656
H(15) C(18) 3.167 ? . 3_656
H(15) H(14) 2.534 ? . 3_656
H(15) H(15) 2.603 ? . 3_656
H(16) Cl(1) 3.319 ? . 3_657
H(16) O(4) 3.117 ? . .
H(16) H(19) 3.584 ? . 4_455
H(16) H(20) 3.313 ? . 4_455
H(17) Cl(2) 2.928 ? . .
H(17) S(1) 3.265 ? . .
H(17) O(3) 2.566 ? . .
H(17) O(4) 3.045 ? . .
H(17) C(23) 3.078 ? . 4_455
H(17) C(24) 3.516 ? . 4_455
H(17) H(19) 2.235 ? . 4_455
H(17) H(20) 3.296 ? . 4_455
H(18) Cl(2) 3.458 ? . .
H(18) Cl(3) 3.310 ? . 2_557
H(18) O(3) 3.675 ? . 4_555
H(18) C(9) 3.397 ? . 1_556
H(18) C(10) 3.274 ? . 1_556
H(18) H(7) 3.221 ? . 1_556
H(18) H(7) 3.472 ? . 4_456
H(18) H(8) 2.960 ? . 1_556
H(19) S(1) 3.522 ? . 4_555
H(19) O(3) 2.567 ? . 4_555
H(19) O(4) 3.556 ? . 4_555
H(19) C(3) 3.182 ? . 4_455
H(19) C(20) 3.536 ? . 4_555
H(19) C(21) 2.866 ? . 4_555
H(19) C(22) 3.641 ? . 4_555
H(19) H(2) 2.499 ? . 4_455
H(19) H(8) 3.678 ? . 1_556
H(19) H(16) 3.584 ? . 4_555
H(19) H(17) 2.235 ? . 4_555
H(20) C(3) 3.674 ? . 4_455
H(20) C(20) 3.236 ? . 4_555
H(20) C(21) 3.244 ? . 4_555
H(20) H(2) 3.521 ? . 4_455
H(20) H(16) 3.313 ? . 4_555
H(20) H(17) 3.296 ? . 4_555

loop_
_geom_torsion_atom_site_label_1
_geom_torsion_atom_site_label_2
_geom_torsion_atom_site_label_3
_geom_torsion_atom_site_label_4
_geom_torsion
_geom_torsion_publ_flag
_geom_torsion_site_symmetry_1
_geom_torsion_site_symmetry_2
_geom_torsion_site_symmetry_3
_geom_torsion_site_symmetry_4
O(3) S(1) C(29) C(27) -23.0(3) ? . . . .
O(3) S(1) C(29) C(30) 160.6(2) ? . . . .
O(4) S(1) C(29) C(27) 97.1(3) ? . . . .
O(4) S(1) C(29) C(30) -79.2(3) ? . . . .
O(5) S(1) C(29) C(27) -142.8(3) ? . . . .
O(5) S(1) C(29) C(30) 40.8(3) ? . . . .
C(1) P(1) C(7) C(8) 41.6(3) ? . . . .
C(1) P(1) C(7) C(12) -143.2(3) ? . . . .
C(7) P(1) C(1) C(2) 112.0(3) ? . . . .
C(7) P(1) C(1) C(6) -69.7(3) ? . . . .
C(1) P(1) C(13) C(14) -149.4(2) ? . . . .
C(1) P(1) C(13) C(18) 34.7(3) ? . . . .
C(13) P(1) C(1) C(2) -128.2(3) ? . . . .
C(13) P(1) C(1) C(6) 50.1(3) ? . . . .
C(1) P(1) C(19) C(20) -104.2(3) ? . . . .
C(1) P(1) C(19) C(24) 70.8(3) ? . . . .
C(19) P(1) C(1) C(2) -10.6(3) ? . . . .
C(19) P(1) C(1) C(6) 167.7(2) ? . . . .
C(7) P(1) C(13) C(14) -28.3(3) ? . . . .
C(7) P(1) C(13) C(18) 155.7(3) ? . . . .
C(13) P(1) C(7) C(8) -77.7(3) ? . . . .
C(13) P(1) C(7) C(12) 97.5(3) ? . . . .
C(7) P(1) C(19) C(20) 133.2(3) ? . . . .
C(7) P(1) C(19) C(24) -51.7(3) ? . . . .
C(19) P(1) C(7) C(8) 162.8(3) ? . . . .
C(19) P(1) C(7) C(12) -22.0(3) ? . . . .
C(13) P(1) C(19) C(20) 13.4(3) ? . . . .
C(13) P(1) C(19) C(24) -171.6(3) ? . . . .
C(19) P(1) C(13) C(14) 92.8(3) ? . . . .
C(19) P(1) C(13) C(18) -83.2(3) ? . . . .
P(1) C(1) C(2) C(3) -179.9(2) ? . . . .
P(1) C(1) C(6) C(5) 179.4(3) ? . . . .
C(2) C(1) C(6) C(5) -2.3(5) ? . . . .
C(6) C(1) C(2) C(3) 1.8(5) ? . . . .
C(1) C(2) C(3) C(4) -0.3(6) ? . . . .
C(2) C(3) C(4) C(5) -0.7(6) ? . . . .
C(3) C(4) C(5) C(6) 0.2(5) ? . . . .
C(4) C(5) C(6) C(1) 1.3(6) ? . . . .
P(1) C(7) C(8) C(9) 177.1(3) ? . . . .
P(1) C(7) C(12) C(11) -175.5(3) ? . . . .
C(8) C(7) C(12) C(11) -0.3(5) ? . . . .
C(12) C(7) C(8) C(9) 1.8(6) ? . . . .
C(7) C(8) C(9) C(10) -1.9(7) ? . . . .
C(8) C(9) C(10) C(11) 0.3(7) ? . . . .
C(9) C(10) C(11) C(12) 1.2(7) ? . . . .
C(10) C(11) C(12) C(7) -1.3(6) ? . . . .
P(1) C(13) C(14) C(15) -177.2(3) ? . . . .
P(1) C(13) C(18) C(17) 176.8(3) ? . . . .
C(14) C(13) C(18) C(17) 0.7(5) ? . . . .
C(18) C(13) C(14) C(15) -1.2(5) ? . . . .
C(13) C(14) C(15) C(16) 1.1(6) ? . . . .
C(14) C(15) C(16) C(17) -0.4(6) ? . . . .
C(15) C(16) C(17) C(18) -0.1(5) ? . . . .
C(16) C(17) C(18) C(13) -0.1(5) ? . . . .
P(1) C(19) C(20) C(21) 173.6(3) ? . . . .
P(1) C(19) C(24) C(23) -173.6(3) ? . . . .
C(20) C(19) C(24) C(23) 1.4(6) ? . . . .
C(24) C(19) C(20) C(21) -1.6(6) ? . . . .
C(19) C(20) C(21) C(22) 0.7(7) ? . . . .
C(20) C(21) C(22) C(23) 0.3(7) ? . . . .
C(21) C(22) C(23) C(24) -0.5(8) ? . . . .
C(22) C(23) C(24) C(19) -0.4(7) ? . . . .
O(1) C(25) C(26) Cl(1) 4.9(5) ? . . . .
O(1) C(25) C(26) C(28) -170.2(3) ? . . . .
O(1) C(25) C(27) Cl(2) -4.3(4) ? . . . .
O(1) C(25) C(27) C(29) 172.9(3) ? . . . .
C(26) C(25) C(27) Cl(2) 176.2(2) ? . . . .
C(26) C(25) C(27) C(29) -6.6(5) ? . . . .
C(27) C(25) C(26) Cl(1) -175.7(2) ? . . . .
C(27) C(25) C(26) C(28) 9.3(5) ? . . . .
Cl(1) C(26) C(28) Cl(3) 1.1(5) ? . . . .
Cl(1) C(26) C(28) C(30) -174.9(3) ? . . . .
C(25) C(26) C(28) Cl(3) 175.8(3) ? . . . .
C(25) C(26) C(28) C(30) -0.2(4) ? . . . .
Cl(2) C(27) C(29) S(1) -4.5(5) ? . . . .
Cl(2) C(27) C(29) C(30) 171.8(2) ? . . . .
C(25) C(27) C(29) S(1) 178.8(2) ? . . . .
C(25) C(27) C(29) C(30) -4.9(5) ? . . . .
Cl(3) C(28) C(30) O(2) -13.2(5) ? . . . .
Cl(3) C(28) C(30) C(29) 172.3(2) ? . . . .
C(26) C(28) C(30) O(2) 163.0(4) ? . . . .
C(26) C(28) C(30) C(29) -11.4(5) ? . . . .
S(1) C(29) C(30) O(2) 16.1(5) ? . . . .
S(1) C(29) C(30) C(28) -169.6(2) ? . . . .
C(27) C(29) C(30) O(2) -160.5(3) ? . . . .
C(27) C(29) C(30) C(28) 13.8(5) ? . . . .

loop_
_cod_related_entry_id
_cod_related_entry_database
_cod_related_entry_code
1 ChemSpider 30653619
